data_7235515
loop_
_publ_author_name
'Sham, Kiu-Chor'
'Yee, Chi-Chung'
'Pan, Yi'
'Lau, Kai-Chung'
'Yiu, Shek-Man'
'Kwong, Hoi-Lun'

_publ_section_title
;
 Acid-induced formation of hydrogen-bonded double helix based on chiral
 polyphenyl-bridged bis(2,2&#x2032;-bipyridine) ligands
;
_journal_issue 28
_journal_name_full 'RSC Adv.'
_journal_page_first 14513
_journal_paper_doi 10.1039/C4RA00849A
_journal_volume 4
_journal_year 2014
_chemical_absolute_configuration rmad
_chemical_formula_moiety '2(Cl4 Fe), 2(C46 H43 N4), C4 H10 O'
_chemical_formula_sum 'C96 H96 Cl8 Fe2 N8 O'
_chemical_formula_weight 1773.11
_space_group_crystal_system monoclinic
_space_group_IT_number 5
_space_group_name_Hall 'C 2y'
_space_group_name_H-M_alt 'C 1 2 1'
_atom_sites_solution_hydrogens geom
_atom_sites_solution_primary direct
_atom_sites_solution_secondary difmap
_audit_creation_date 2012-06-20
_audit_creation_method
;
  Olex2 1.1
  (compiled 2011.08.18 svn.r1932, GUI svn.r3819)
;
_cell_angle_alpha 90.00
_cell_angle_beta 100.943(3)
_cell_angle_gamma 90.00
_cell_formula_units_Z 4
_cell_length_a 30.7135(9)
_cell_length_b 21.8661(6)
_cell_length_c 15.6061(5)
_cell_measurement_reflns_used 12497
_cell_measurement_temperature 133(2)
_cell_measurement_theta_max 71.5678
_cell_measurement_theta_min 3.5957
_cell_volume 10290.2(5)
_computing_cell_refinement
;
CrysAlisPro, Agilent Technologies,
Version 1.171.35.21 (release 20-01-2012 CrysAlis171 .NET)
(compiled Jan 23 2012,18:06:46)
;
_computing_data_collection
;
CrysAlisPro, Agilent Technologies,
Version 1.171.35.21 (release 20-01-2012 CrysAlis171 .NET)
(compiled Jan 23 2012,18:06:46)
;
_computing_data_reduction
;
CrysAlisPro, Agilent Technologies,
Version 1.171.35.21 (release 20-01-2012 CrysAlis171 .NET)
(compiled Jan 23 2012,18:06:46)
;
_computing_molecular_graphics
;
O. V. Dolomanov, L. J. Bourhis, R. J. Gildea, J. A. K. Howard and H. Puschmann,
OLEX2: a complete structure solution, refinement and analysis program.
J. Appl. Cryst. (2009). 42, 339-341.
;
_computing_publication_material
;
O. V. Dolomanov, L. J. Bourhis, R. J. Gildea, J. A. K. Howard and H. Puschmann,
OLEX2: a complete structure solution, refinement and analysis program.
J. Appl. Cryst. (2009). 42, 339-341.
;
_computing_structure_refinement
;
XL, G.M. Sheldrick, Acta Cryst.
(2008). A64, 112-122
;
_computing_structure_solution 'SHELXS-97 (Sheldrick, 1990)'
_diffrn_ambient_temperature 133(2)
_diffrn_detector_area_resol_mean 16.1270
_diffrn_measured_fraction_theta_full 0.999
_diffrn_measured_fraction_theta_max 0.999
_diffrn_measurement_details
;
#__ type_ start__ end____ width___ exp.time_
  1 omega   33.00   63.00   1.0000    8.0000
omega____ theta____ kappa____ phi______ frames
    -        0.0000 -178.0000 -180.0000 30

#__ type_ start__ end____ width___ exp.time_
  2 omega  -24.00   33.00   1.0000    8.0000
omega____ theta____ kappa____ phi______ frames
    -        0.0000  -99.0000  -60.0000 57

#__ type_ start__ end____ width___ exp.time_
  3 omega   34.00   63.00   1.0000    8.0000
omega____ theta____ kappa____ phi______ frames
    -        0.0000 -178.0000  150.0000 29

#__ type_ start__ end____ width___ exp.time_
  4 omega   32.00   59.00   1.0000    8.0000
omega____ theta____ kappa____ phi______ frames
    -        0.0000 -178.0000 -150.0000 27

#__ type_ start__ end____ width___ exp.time_
  5 omega -101.00  -18.00   1.0000   16.0000
omega____ theta____ kappa____ phi______ frames
    -      -55.0000  125.0000  -60.0000 83

#__ type_ start__ end____ width___ exp.time_
  6 omega -129.00  -78.00   1.0000   32.0000
omega____ theta____ kappa____ phi______ frames
    -      -64.0000  178.0000   30.0000 51

#__ type_ start__ end____ width___ exp.time_
  7 omega -128.00    5.00   1.0000   32.0000
omega____ theta____ kappa____ phi______ frames
    -      -64.0000  -12.0000  150.0000 133

#__ type_ start__ end____ width___ exp.time_
  8 omega   41.00   71.00   1.0000   32.0000
omega____ theta____ kappa____ phi______ frames
    -      110.0000  -37.0000   90.0000 30

#__ type_ start__ end____ width___ exp.time_
  9 omega   40.00   65.00   1.0000   32.0000
omega____ theta____ kappa____ phi______ frames
    -      110.0000  -50.0000  -30.0000 25

#__ type_ start__ end____ width___ exp.time_
 10 omega   42.00   70.00   1.0000   32.0000
omega____ theta____ kappa____ phi______ frames
    -      110.0000  -37.0000  120.0000 28

#__ type_ start__ end____ width___ exp.time_
 11 omega   44.00  146.00   1.0000   32.0000
omega____ theta____ kappa____ phi______ frames
    -      110.0000  -88.0000 -180.0000 102

#__ type_ start__ end____ width___ exp.time_
 12 omega   88.00  147.00   1.0000   32.0000
omega____ theta____ kappa____ phi______ frames
    -      110.0000   63.0000  120.0000 59

#__ type_ start__ end____ width___ exp.time_
 13 omega   38.00   64.00   1.0000   32.0000
omega____ theta____ kappa____ phi______ frames
    -      110.0000  -37.0000    0.0000 26

#__ type_ start__ end____ width___ exp.time_
 14 omega   37.00   66.00   1.0000   32.0000
omega____ theta____ kappa____ phi______ frames
    -      110.0000  -25.0000 -180.0000 29

#__ type_ start__ end____ width___ exp.time_
 15 omega   45.00   70.00   1.0000   32.0000
omega____ theta____ kappa____ phi______ frames
    -      110.0000  -37.0000  -30.0000 25

#__ type_ start__ end____ width___ exp.time_
 16 omega   38.00   66.00   1.0000   32.0000
omega____ theta____ kappa____ phi______ frames
    -      110.0000  -37.0000  150.0000 28

#__ type_ start__ end____ width___ exp.time_
 17 omega   45.00   70.00   1.0000   32.0000
omega____ theta____ kappa____ phi______ frames
    -      110.0000  -25.0000  150.0000 25

#__ type_ start__ end____ width___ exp.time_
 18 omega   39.00   71.00   1.0000   32.0000
omega____ theta____ kappa____ phi______ frames
    -      110.0000  -37.0000 -150.0000 32

#__ type_ start__ end____ width___ exp.time_
 19 omega   39.00   71.00   1.0000   32.0000
omega____ theta____ kappa____ phi______ frames
    -      110.0000  -37.0000  -90.0000 32

#__ type_ start__ end____ width___ exp.time_
 20 omega   85.00  172.00   1.0000   32.0000
omega____ theta____ kappa____ phi______ frames
    -      110.0000   25.0000   30.0000 87

#__ type_ start__ end____ width___ exp.time_
 21 omega   38.00   65.00   1.0000   32.0000
omega____ theta____ kappa____ phi______ frames
    -      110.0000  -37.0000 -120.0000 27

#__ type_ start__ end____ width___ exp.time_
 22 omega   52.00  100.00   1.0000   32.0000
omega____ theta____ kappa____ phi______ frames
    -      110.0000  -63.0000 -180.0000 48

#__ type_ start__ end____ width___ exp.time_
 23 omega  -21.00   69.00   1.0000    8.0000
omega____ theta____ kappa____ phi______ frames
    -        0.0000   57.0000  120.0000 90

#__ type_ start__ end____ width___ exp.time_
 24 omega  -69.00   21.00   1.0000    8.0000
omega____ theta____ kappa____ phi______ frames
    -        0.0000  -57.0000  -30.0000 90

#__ type_ start__ end____ width___ exp.time_
 25 omega -125.00  -83.00   1.0000   16.0000
omega____ theta____ kappa____ phi______ frames
    -      -55.0000  -77.0000  -30.0000 42
;
_diffrn_measurement_device_type 'Xcalibur, Sapphire3, Gemini ultra'
_diffrn_measurement_method '\w scans'
_diffrn_orient_matrix_UB_11 0.0416790000
_diffrn_orient_matrix_UB_12 -0.0378172000
_diffrn_orient_matrix_UB_13 -0.0055200000
_diffrn_orient_matrix_UB_21 -0.0211255000
_diffrn_orient_matrix_UB_22 -0.0563552000
_diffrn_orient_matrix_UB_23 0.0350905000
_diffrn_orient_matrix_UB_31 -0.0206621000
_diffrn_orient_matrix_UB_32 -0.0187648000
_diffrn_orient_matrix_UB_33 -0.0941028000
_diffrn_radiation_monochromator mirror
_diffrn_radiation_type 'Cu K\a'
_diffrn_radiation_wavelength 1.5418
_diffrn_reflns_av_R_equivalents 0.0346
_diffrn_reflns_av_unetI/netI 0.0474
_diffrn_reflns_limit_h_max 36
_diffrn_reflns_limit_h_min -36
_diffrn_reflns_limit_k_max 26
_diffrn_reflns_limit_k_min -26
_diffrn_reflns_limit_l_max 14
_diffrn_reflns_limit_l_min -18
_diffrn_reflns_number 24178
_diffrn_reflns_theta_full 66.99
_diffrn_reflns_theta_max 66.99
_diffrn_reflns_theta_min 3.60
_diffrn_source 'Enhance Ultra (Cu) X-ray Source'
_diffrn_source_current n/a
_diffrn_source_voltage n/a
_exptl_absorpt_coefficient_mu 4.521
_exptl_absorpt_correction_T_max 1.00000
_exptl_absorpt_correction_T_min 0.23191
_exptl_absorpt_correction_type multi-scan
_exptl_absorpt_process_details
;
CrysAlisPro, Agilent Technologies,
Version 1.171.35.21 (release 20-01-2012 CrysAlis171 .NET)
(compiled Jan 23 2012,18:06:46)
Empirical absorption correction using spherical harmonics,
 implemented in SCALE3 ABSPACK scaling algorithm.
;
_exptl_crystal_colour yellow
_exptl_crystal_density_diffrn 1.145
_exptl_crystal_density_method 'not measured'
_exptl_crystal_description block
_exptl_crystal_F_000 3696
_exptl_crystal_size_max 0.74
_exptl_crystal_size_mid 0.41
_exptl_crystal_size_min 0.03
_platon_squeeze_details
;
;
_refine_diff_density_max 0.533
_refine_diff_density_min -0.492
_refine_diff_density_rms 0.066
_refine_ls_abs_structure_details 'Flack H D (1983), Acta Cryst. A39, 876-881'
_refine_ls_abs_structure_Flack -0.010(4)
_refine_ls_extinction_method none
_refine_ls_goodness_of_fit_ref 1.005
_refine_ls_hydrogen_treatment constr
_refine_ls_matrix_type full
_refine_ls_number_parameters 1046
_refine_ls_number_reflns 14245
_refine_ls_number_restraints 42
_refine_ls_restrained_S_all 1.009
_refine_ls_R_factor_all 0.0604
_refine_ls_R_factor_gt 0.0514
_refine_ls_shift/su_max 0.001
_refine_ls_shift/su_mean 0.000
_refine_ls_structure_factor_coef Fsqd
_refine_ls_weighting_details 'calc w=1/[\s^2^(Fo^2^)+(0.1023P)^2^+0.0000P] where P=(Fo^2^+2Fc^2^)/3'
_refine_ls_weighting_scheme calc
_refine_ls_wR_factor_gt 0.1357
_refine_ls_wR_factor_ref 0.1416
_reflns_number_gt 12419
_reflns_number_total 14245
_reflns_threshold_expression >2sigma(I)
_cod_data_source_file c4ra00849a2.cif
_cod_data_source_block 061112a_jeff
_cod_database_code 7235515
_chemical_oxdiff_formula 'C11 H10 S O2'
_reflns_odcompleteness_completeness 99.89
_reflns_odcompleteness_iscentric 1
_reflns_odcompleteness_theta 68.13

loop_
_space_group_symop_id
_space_group_symop_operation_xyz
1 'x, y, z'
2 '-x, y, -z'
3 'x+1/2, y+1/2, z'
4 '-x+1/2, y+1/2, -z'

loop_
_atom_site_label
_atom_site_type_symbol
_atom_site_fract_x
_atom_site_fract_y
_atom_site_fract_z
_atom_site_U_iso_or_equiv
_atom_site_adp_type
_atom_site_occupancy
_atom_site_symmetry_multiplicity
_atom_site_calc_flag
_atom_site_refinement_flags
Fe1 Fe 0.65000(2) 0.88387(3) 0.68405(4) 0.02995(15) Uani 1 1 d .
Fe2 Fe 0.86494(3) 0.65741(4) 0.75632(6) 0.0471(2) Uani 1 1 d .
Cl1 Cl 0.72124(4) 0.88061(6) 0.68204(7) 0.0423(3) Uani 1 1 d .
Cl2 Cl 0.61443(5) 0.92523(6) 0.56314(7) 0.0498(3) Uani 1 1 d .
Cl3 Cl 0.62638(5) 0.79103(5) 0.70114(8) 0.0485(3) Uani 1 1 d .
Cl4 Cl 0.64016(4) 0.94370(5) 0.79112(7) 0.0380(2) Uani 1 1 d .
Cl5 Cl 0.90467(4) 0.74019(6) 0.75535(11) 0.0577(4) Uani 1 1 d .
Cl6 Cl 0.87402(8) 0.60197(8) 0.64368(13) 0.0878(6) Uani 1 1 d .
Cl7 Cl 0.79480(4) 0.68342(10) 0.74176(9) 0.0706(5) Uani 1 1 d .
Cl8 Cl 0.88396(6) 0.60608(8) 0.87735(12) 0.0755(5) Uani 1 1 d .
N1 N 0.61859(11) 0.76594(16) 0.2611(2) 0.0273(7) Uani 1 1 d .
H1 H 0.6303 0.7307 0.2503 0.033 Uiso 1 1 calc R
N2 N 0.68696(11) 0.71517(15) 0.3705(2) 0.0252(7) Uani 1 1 d .
N3 N 0.78628(12) 0.80751(17) 0.0914(2) 0.0307(8) Uani 1 1 d .
N4 N 0.82768(12) 0.88110(17) 0.2257(2) 0.0313(7) Uani 1 1 d .
N5 N 0.63057(12) 0.64633(16) 0.2031(2) 0.0303(7) Uani 1 1 d .
N6 N 0.65395(11) 0.72609(15) 0.0846(2) 0.0270(7) Uani 1 1 d .
N7 N 0.80112(11) 0.80141(15) 0.3825(2) 0.0270(7) Uani 1 1 d .
N8 N 0.85082(12) 0.75961(16) 0.2726(2) 0.0294(7) Uani 1 1 d .
H8 H 0.8367 0.7948 0.2653 0.035 Uiso 1 1 calc R
C1 C 0.47865(16) 0.8651(3) 0.2360(3) 0.0458(12) Uani 1 1 d .
H1A H 0.4625 0.8894 0.2726 0.069 Uiso 1 1 calc R
H1B H 0.5018 0.8413 0.2732 0.069 Uiso 1 1 calc R
H1C H 0.4580 0.8374 0.1993 0.069 Uiso 1 1 calc R
C2 C 0.46409(16) 0.9323(3) 0.1040(3) 0.0458(12) Uani 1 1 d .
H2A H 0.4515 0.8985 0.0662 0.069 Uiso 1 1 calc R
H2B H 0.4774 0.9621 0.0699 0.069 Uiso 1 1 calc R
H2C H 0.4406 0.9521 0.1286 0.069 Uiso 1 1 calc R
C3 C 0.49974(14) 0.9076(2) 0.1783(3) 0.0349(10) Uani 1 1 d .
C4 C 0.54106(13) 0.8838(2) 0.1414(3) 0.0315(9) Uani 1 1 d .
H4 H 0.5348 0.8652 0.0818 0.038 Uiso 1 1 calc R
C5 C 0.55783(16) 0.9505(2) 0.1480(3) 0.0398(11) Uani 1 1 d .
H5A H 0.5904 0.9546 0.1658 0.048 Uiso 1 1 calc R
H5B H 0.5464 0.9757 0.0959 0.048 Uiso 1 1 calc R
C6 C 0.53225(15) 0.9582(2) 0.2230(3) 0.0370(10) Uani 1 1 d .
H6 H 0.5186 0.9994 0.2268 0.044 Uiso 1 1 calc R
C7 C 0.56121(15) 0.9354(2) 0.3078(3) 0.0367(10) Uani 1 1 d .
H7A H 0.5847 0.9658 0.3289 0.044 Uiso 1 1 calc R
H7B H 0.5428 0.9306 0.3531 0.044 Uiso 1 1 calc R
C8 C 0.58967(14) 0.7934(2) 0.1966(3) 0.0292(8) Uani 1 1 d .
H8A H 0.5820 0.7743 0.1411 0.035 Uiso 1 1 calc R
C9 C 0.57130(13) 0.8486(2) 0.2109(3) 0.0275(8) Uani 1 1 d .
C10 C 0.58212(13) 0.87505(19) 0.2931(3) 0.0288(8) Uani 1 1 d .
C11 C 0.61179(14) 0.84583(19) 0.3581(3) 0.0288(9) Uani 1 1 d .
H11 H 0.6195 0.8638 0.4143 0.035 Uiso 1 1 calc R
C12 C 0.63021(13) 0.79036(19) 0.3409(3) 0.0251(8) Uani 1 1 d .
C13 C 0.66342(13) 0.75681(18) 0.4056(3) 0.0249(8) Uani 1 1 d .
C14 C 0.66943(15) 0.76828(18) 0.4945(3) 0.0312(9) Uani 1 1 d .
H14 H 0.6518 0.7976 0.5171 0.037 Uiso 1 1 calc R
C15 C 0.70185(16) 0.7357(2) 0.5488(3) 0.0346(10) Uani 1 1 d .
H15 H 0.7071 0.7428 0.6099 0.042 Uiso 1 1 calc R
C16 C 0.72705(15) 0.69231(19) 0.5140(3) 0.0305(9) Uani 1 1 d .
H16 H 0.7493 0.6693 0.5508 0.037 Uiso 1 1 calc R
C17 C 0.71865(13) 0.68376(17) 0.4240(2) 0.0233(8) Uani 1 1 d .
C18 C 0.74407(13) 0.63989(17) 0.3787(3) 0.0259(8) Uani 1 1 d .
C19 C 0.76855(15) 0.5924(2) 0.4225(3) 0.0312(9) Uani 1 1 d .
H19 H 0.7699 0.5870 0.4833 0.037 Uiso 1 1 calc R
C20 C 0.79133(15) 0.5523(2) 0.3767(3) 0.0363(10) Uani 1 1 d .
H20 H 0.8072 0.5187 0.4061 0.044 Uiso 1 1 calc R
C21 C 0.79097(13) 0.56126(19) 0.2892(3) 0.0311(9) Uani 1 1 d .
H21 H 0.8066 0.5339 0.2587 0.037 Uiso 1 1 calc R
C22 C 0.76776(13) 0.61027(18) 0.2451(3) 0.0272(8) Uani 1 1 d .
C23 C 0.74398(12) 0.64845(18) 0.2910(3) 0.0255(8) Uani 1 1 d .
H23 H 0.7273 0.6812 0.2611 0.031 Uiso 1 1 calc R
C24 C 0.76955(13) 0.62519(19) 0.1529(3) 0.0284(9) Uani 1 1 d .
C25 C 0.77442(14) 0.5806(2) 0.0910(3) 0.0332(9) Uani 1 1 d .
H25 H 0.7747 0.5385 0.1062 0.040 Uiso 1 1 calc R
C26 C 0.77875(16) 0.5978(2) 0.0079(3) 0.0399(11) Uani 1 1 d .
H26 H 0.7821 0.5670 -0.0334 0.048 Uiso 1 1 calc R
C27 C 0.77838(15) 0.6580(2) -0.0167(3) 0.0372(10) Uani 1 1 d .
H27 H 0.7814 0.6687 -0.0743 0.045 Uiso 1 1 calc R
C28 C 0.77357(14) 0.7035(2) 0.0438(3) 0.0324(9) Uani 1 1 d .
C29 C 0.76902(14) 0.6857(2) 0.1277(3) 0.0286(9) Uani 1 1 d .
H29 H 0.7654 0.7164 0.1689 0.034 Uiso 1 1 calc R
C30 C 0.77369(15) 0.7708(2) 0.0228(3) 0.0327(9) Uani 1 1 d .
C31 C 0.76073(18) 0.7925(2) -0.0622(3) 0.0431(11) Uani 1 1 d .
H31 H 0.7520 0.7651 -0.1096 0.052 Uiso 1 1 calc R
C32 C 0.76102(19) 0.8547(3) -0.0752(3) 0.0478(13) Uani 1 1 d .
H32 H 0.7521 0.8710 -0.1323 0.057 Uiso 1 1 calc R
C33 C 0.77426(16) 0.8930(2) -0.0058(3) 0.0401(11) Uani 1 1 d .
H33 H 0.7749 0.9360 -0.0144 0.048 Uiso 1 1 calc R
C34 C 0.78681(15) 0.86815(19) 0.0776(3) 0.0323(9) Uani 1 1 d .
C35 C 0.80220(14) 0.9074(2) 0.1557(3) 0.0311(9) Uani 1 1 d .
C36 C 0.79043(15) 0.9690(2) 0.1564(3) 0.0339(10) Uani 1 1 d .
H36 H 0.7723 0.9867 0.1064 0.041 Uiso 1 1 calc R
C37 C 0.80486(16) 1.0040(2) 0.2284(3) 0.0356(10) Uani 1 1 d .
C38 C 0.83239(15) 0.9774(2) 0.3010(3) 0.0328(9) Uani 1 1 d .
C39 C 0.84213(15) 0.9155(2) 0.2950(3) 0.0335(9) Uani 1 1 d .
H39 H 0.8604 0.8967 0.3439 0.040 Uiso 1 1 calc R
C40 C 0.79283(19) 1.0717(2) 0.2346(4) 0.0457(12) Uani 1 1 d .
H40A H 0.7602 1.0762 0.2264 0.055 Uiso 1 1 calc R
H40B H 0.8032 1.0951 0.1879 0.055 Uiso 1 1 calc R
C41 C 0.81459(18) 1.0971(2) 0.3241(4) 0.0454(12) Uani 1 1 d .
H41 H 0.8074 1.1408 0.3342 0.054 Uiso 1 1 calc R
C42 C 0.80563(18) 1.0522(2) 0.3954(4) 0.0466(12) Uani 1 1 d .
H42A H 0.7774 1.0293 0.3798 0.056 Uiso 1 1 calc R
H42B H 0.8090 1.0704 0.4544 0.056 Uiso 1 1 calc R
C43 C 0.84693(16) 1.0166(2) 0.3789(3) 0.0369(10) Uani 1 1 d .
H43 H 0.8655 0.9964 0.4308 0.044 Uiso 1 1 calc R
C44 C 0.86426(18) 1.0804(2) 0.3503(4) 0.0457(12) Uani 1 1 d .
C45 C 0.89323(19) 1.0790(3) 0.2812(4) 0.0568(15) Uani 1 1 d .
H45A H 0.8998 1.1209 0.2656 0.085 Uiso 1 1 calc R
H45B H 0.8775 1.0576 0.2292 0.085 Uiso 1 1 calc R
H45C H 0.9210 1.0575 0.3043 0.085 Uiso 1 1 calc R
C46 C 0.8883(2) 1.1173(3) 0.4276(4) 0.0618(16) Uani 1 1 d .
H46A H 0.8928 1.1592 0.4088 0.093 Uiso 1 1 calc R
H46B H 0.9171 1.0984 0.4503 0.093 Uiso 1 1 calc R
H46C H 0.8705 1.1180 0.4734 0.093 Uiso 1 1 calc R
C47 C 0.57386(19) 0.4439(3) 0.2227(4) 0.0576(14) Uani 1 1 d .
H47A H 0.5667 0.4023 0.2009 0.086 Uiso 1 1 calc R
H47B H 0.5829 0.4686 0.1767 0.086 Uiso 1 1 calc R
H47C H 0.5477 0.4623 0.2397 0.086 Uiso 1 1 calc R
C48 C 0.59794(19) 0.4005(3) 0.3728(4) 0.0560(14) Uani 1 1 d .
H48A H 0.5704 0.4161 0.3876 0.084 Uiso 1 1 calc R
H48B H 0.6214 0.4008 0.4250 0.084 Uiso 1 1 calc R
H48C H 0.5933 0.3585 0.3508 0.084 Uiso 1 1 calc R
C49 C 0.61174(16) 0.4414(2) 0.3019(3) 0.0407(11) Uani 1 1 d .
C50 C 0.63270(16) 0.5033(2) 0.3416(3) 0.0387(10) Uani 1 1 d .
H50 H 0.6204 0.5207 0.3912 0.046 Uiso 1 1 calc R
C51 C 0.67706(17) 0.4678(2) 0.3659(3) 0.0409(11) Uani 1 1 d .
H51A H 0.7036 0.4919 0.3597 0.049 Uiso 1 1 calc R
H51B H 0.6813 0.4469 0.4232 0.049 Uiso 1 1 calc R
C52 C 0.65939(16) 0.4262(2) 0.2876(3) 0.0407(11) Uani 1 1 d .
H52 H 0.6682 0.3822 0.2951 0.049 Uiso 1 1 calc R
C53 C 0.66903(17) 0.4568(2) 0.2051(3) 0.0402(11) Uani 1 1 d .
H53A H 0.7011 0.4538 0.2045 0.048 Uiso 1 1 calc R
H53B H 0.6528 0.4351 0.1531 0.048 Uiso 1 1 calc R
C54 C 0.62599(14) 0.6077(2) 0.2678(3) 0.0318(9) Uani 1 1 d .
H54 H 0.6144 0.6236 0.3155 0.038 Uiso 1 1 calc R
C55 C 0.63694(14) 0.54639(19) 0.2695(3) 0.0296(9) Uani 1 1 d .
C56 C 0.65539(14) 0.5234(2) 0.2007(3) 0.0340(10) Uani 1 1 d .
C57 C 0.65981(14) 0.5619(2) 0.1335(3) 0.0332(10) Uani 1 1 d .
H57 H 0.6717 0.5470 0.0857 0.040 Uiso 1 1 calc R
C58 C 0.64693(14) 0.62288(19) 0.1352(3) 0.0291(9) Uani 1 1 d .
C59 C 0.65072(15) 0.6662(2) 0.0636(3) 0.0339(9) Uani 1 1 d .
C60 C 0.64899(19) 0.6459(2) -0.0216(3) 0.0472(12) Uani 1 1 d .
H60 H 0.6460 0.6037 -0.0358 0.057 Uiso 1 1 calc R
C61 C 0.6518(2) 0.6892(3) -0.0851(3) 0.0523(14) Uani 1 1 d .
H61 H 0.6513 0.6767 -0.1435 0.063 Uiso 1 1 calc R
C62 C 0.65525(18) 0.7500(2) -0.0641(3) 0.0417(11) Uani 1 1 d .
H62 H 0.6567 0.7800 -0.1074 0.050 Uiso 1 1 calc R
C63 C 0.65656(14) 0.7666(2) 0.0230(3) 0.0297(9) Uani 1 1 d .
C64 C 0.66165(14) 0.8322(2) 0.0507(3) 0.0294(9) Uani 1 1 d .
C65 C 0.64949(15) 0.8803(2) -0.0057(3) 0.0353(9) Uani 1 1 d .
H65 H 0.6375 0.8721 -0.0653 0.042 Uiso 1 1 calc R
C66 C 0.65439(16) 0.9400(2) 0.0225(3) 0.0348(10) Uani 1 1 d .
H66 H 0.6463 0.9726 -0.0176 0.042 Uiso 1 1 calc R
C67 C 0.67120(15) 0.9524(2) 0.1099(3) 0.0329(9) Uani 1 1 d .
H67 H 0.6742 0.9935 0.1297 0.039 Uiso 1 1 calc R
C68 C 0.68357(13) 0.90473(19) 0.1683(3) 0.0267(8) Uani 1 1 d .
C69 C 0.67892(14) 0.84518(19) 0.1375(3) 0.0281(9) Uani 1 1 d .
H69 H 0.6878 0.8124 0.1769 0.034 Uiso 1 1 calc R
C70 C 0.70082(13) 0.91431(18) 0.2625(3) 0.0261(8) Uani 1 1 d .
C71 C 0.68438(14) 0.96081(18) 0.3101(3) 0.0281(8) Uani 1 1 d .
H71 H 0.6641 0.9902 0.2808 0.034 Uiso 1 1 calc R
C72 C 0.69797(15) 0.9635(2) 0.4002(3) 0.0325(9) Uani 1 1 d .
H72 H 0.6862 0.9942 0.4323 0.039 Uiso 1 1 calc R
C73 C 0.72829(14) 0.9222(2) 0.4439(3) 0.0300(9) Uani 1 1 d .
H73 H 0.7368 0.9242 0.5056 0.036 Uiso 1 1 calc R
C74 C 0.74658(13) 0.87728(19) 0.3972(3) 0.0275(8) Uani 1 1 d .
C75 C 0.73212(12) 0.87455(17) 0.3071(2) 0.0234(8) Uani 1 1 d .
H75 H 0.7443 0.8441 0.2750 0.028 Uiso 1 1 calc R
C76 C 0.78027(14) 0.83292(18) 0.4382(3) 0.0278(8) Uani 1 1 d .
C77 C 0.79034(15) 0.82145(19) 0.5275(3) 0.0312(9) Uani 1 1 d .
H77 H 0.7756 0.8435 0.5661 0.037 Uiso 1 1 calc R
C78 C 0.82171(17) 0.7780(2) 0.5598(3) 0.0377(10) Uani 1 1 d .
H78 H 0.8285 0.7699 0.6207 0.045 Uiso 1 1 calc R
C79 C 0.84339(16) 0.7459(2) 0.5034(3) 0.0360(10) Uani 1 1 d .
H79 H 0.8655 0.7161 0.5241 0.043 Uiso 1 1 calc R
C80 C 0.83092(14) 0.75974(18) 0.4140(3) 0.0293(9) Uani 1 1 d .
C81 C 0.85259(14) 0.72989(19) 0.3476(3) 0.0284(8) Uani 1 1 d .
C82 C 0.87361(14) 0.6737(2) 0.3578(3) 0.0313(9) Uani 1 1 d .
H82 H 0.8747 0.6512 0.4103 0.038 Uiso 1 1 calc R
C83 C 0.89315(13) 0.6499(2) 0.2916(3) 0.0312(9) Uani 1 1 d .
C84 C 0.89088(14) 0.6831(2) 0.2141(3) 0.0330(9) Uani 1 1 d .
C85 C 0.86980(15) 0.7382(2) 0.2069(3) 0.0328(9) Uani 1 1 d .
H85 H 0.8684 0.7618 0.1553 0.039 Uiso 1 1 calc R
C86 C 0.91687(16) 0.5887(2) 0.2991(3) 0.0388(10) Uani 1 1 d .
H86A H 0.8963 0.5562 0.3105 0.047 Uiso 1 1 calc R
H86B H 0.9423 0.5898 0.3487 0.047 Uiso 1 1 calc R
C87 C 0.93356(16) 0.5743(2) 0.2146(4) 0.0444(12) Uani 1 1 d .
H87 H 0.9486 0.5339 0.2134 0.053 Uiso 1 1 calc R
C88 C 0.89586(19) 0.5874(2) 0.1363(3) 0.0452(12) Uani 1 1 d .
H88A H 0.8657 0.5811 0.1485 0.054 Uiso 1 1 calc R
H88B H 0.8995 0.5670 0.0815 0.054 Uiso 1 1 calc R
C89 C 0.91173(17) 0.6546(2) 0.1440(3) 0.0451(12) Uani 1 1 d .
H89 H 0.9092 0.6779 0.0882 0.054 Uiso 1 1 calc R
C90 C 0.95889(18) 0.6304(3) 0.1855(5) 0.0596(16) Uani 1 1 d .
C91 C 0.98877(19) 0.6662(3) 0.2594(6) 0.086(3) Uani 1 1 d .
H91A H 1.0142 0.6408 0.2853 0.128 Uiso 1 1 calc R
H91B H 0.9717 0.6770 0.3044 0.128 Uiso 1 1 calc R
H91C H 0.9994 0.7037 0.2356 0.128 Uiso 1 1 calc R
C92 C 0.9850(3) 0.6130(4) 0.1131(6) 0.098(3) Uani 1 1 d .
H92A H 0.9949 0.6503 0.0877 0.147 Uiso 1 1 calc R
H92B H 0.9658 0.5895 0.0675 0.147 Uiso 1 1 calc R
H92C H 1.0109 0.5882 0.1384 0.147 Uiso 1 1 calc R
O1 O 0.92998(18) 0.8166(3) 0.0928(4) 0.1027(18) Uani 1 1 d DU
C93 C 0.8801(3) 0.8027(5) -0.0394(6) 0.106(3) Uani 1 1 d DU
H93A H 0.8698 0.7616 -0.0280 0.160 Uiso 1 1 calc R
H93B H 0.8763 0.8091 -0.1025 0.160 Uiso 1 1 calc R
H93C H 0.8627 0.8332 -0.0144 0.160 Uiso 1 1 calc R
C94 C 0.9281(3) 0.8091(5) 0.0014(6) 0.106(3) Uani 1 1 d DU
H94A H 0.9448 0.7722 -0.0100 0.128 Uiso 1 1 calc R
H94B H 0.9411 0.8451 -0.0229 0.128 Uiso 1 1 calc R
C95 C 0.9747(3) 0.8255(6) 0.1406(7) 0.126(3) Uani 1 1 d DU
H95A H 0.9890 0.8601 0.1158 0.152 Uiso 1 1 calc R
H95B H 0.9927 0.7882 0.1376 0.152 Uiso 1 1 calc R
C96 C 0.9710(4) 0.8395(6) 0.2387(8) 0.144(4) Uani 1 1 d DU
H96A H 0.9550 0.8781 0.2412 0.216 Uiso 1 1 calc R
H96B H 1.0007 0.8428 0.2745 0.216 Uiso 1 1 calc R
H96C H 0.9548 0.8063 0.2609 0.216 Uiso 1 1 calc R

loop_
_atom_site_aniso_label
_atom_site_aniso_U_11
_atom_site_aniso_U_22
_atom_site_aniso_U_33
_atom_site_aniso_U_23
_atom_site_aniso_U_13
_atom_site_aniso_U_12
Fe1 0.0394(3) 0.0297(3) 0.0227(3) -0.0044(3) 0.0107(3) -0.0032(3)
Fe2 0.0472(4) 0.0409(4) 0.0510(5) 0.0132(4) 0.0039(4) -0.0091(4)
Cl1 0.0396(5) 0.0563(7) 0.0338(5) -0.0076(5) 0.0139(4) -0.0006(5)
Cl2 0.0643(7) 0.0512(7) 0.0306(5) -0.0028(5) 0.0007(5) 0.0102(6)
Cl3 0.0719(8) 0.0339(6) 0.0449(6) -0.0073(5) 0.0242(6) -0.0155(6)
Cl4 0.0587(6) 0.0299(5) 0.0311(5) -0.0068(4) 0.0228(5) -0.0088(5)
Cl5 0.0416(6) 0.0384(6) 0.0894(10) 0.0144(7) 0.0027(6) -0.0044(5)
Cl6 0.1346(17) 0.0508(9) 0.0876(12) -0.0060(8) 0.0455(12) -0.0250(10)
Cl7 0.0407(6) 0.1194(14) 0.0492(7) 0.0335(9) 0.0022(6) -0.0125(8)
Cl8 0.0803(10) 0.0652(9) 0.0739(10) 0.0395(8) -0.0036(8) -0.0001(8)
N1 0.0313(17) 0.0216(16) 0.0302(18) -0.0002(14) 0.0091(14) 0.0058(14)
N2 0.0312(17) 0.0201(15) 0.0251(16) 0.0005(13) 0.0073(13) 0.0005(14)
N3 0.0327(18) 0.0293(18) 0.0316(18) 0.0030(15) 0.0099(15) 0.0026(15)
N4 0.0424(19) 0.0236(16) 0.0302(18) 0.0052(15) 0.0122(15) 0.0015(17)
N5 0.0358(18) 0.0223(16) 0.0311(18) -0.0039(15) 0.0024(14) 0.0015(15)
N6 0.0287(16) 0.0237(17) 0.0276(17) -0.0045(14) 0.0029(13) 0.0041(14)
N7 0.0333(17) 0.0209(16) 0.0266(17) 0.0015(13) 0.0051(14) -0.0010(14)
N8 0.0357(18) 0.0213(16) 0.0319(19) 0.0007(14) 0.0082(15) 0.0060(15)
C1 0.034(2) 0.060(3) 0.045(3) 0.008(2) 0.010(2) 0.003(2)
C2 0.033(2) 0.063(3) 0.040(3) -0.002(2) 0.004(2) 0.017(2)
C3 0.0273(19) 0.047(3) 0.031(2) -0.0035(19) 0.0070(17) 0.0130(19)
C4 0.0301(19) 0.037(2) 0.0273(19) 0.0001(19) 0.0065(15) 0.009(2)
C5 0.034(2) 0.041(3) 0.044(3) 0.013(2) 0.009(2) 0.011(2)
C6 0.036(2) 0.035(2) 0.039(2) 0.0003(19) 0.0043(19) 0.014(2)
C7 0.038(2) 0.034(2) 0.038(2) -0.0032(19) 0.0066(19) 0.012(2)
C8 0.034(2) 0.031(2) 0.0227(19) 0.0000(17) 0.0060(16) 0.0055(18)
C9 0.0243(18) 0.031(2) 0.027(2) 0.0018(17) 0.0046(15) 0.0040(17)
C10 0.0271(18) 0.026(2) 0.034(2) -0.0020(18) 0.0080(16) 0.0012(17)
C11 0.034(2) 0.025(2) 0.028(2) -0.0036(17) 0.0062(16) 0.0048(18)
C12 0.0269(18) 0.0233(19) 0.0269(19) 0.0000(16) 0.0096(15) 0.0002(16)
C13 0.0286(18) 0.0202(18) 0.027(2) 0.0008(15) 0.0073(15) 0.0027(16)
C14 0.047(2) 0.0207(19) 0.027(2) 0.0026(16) 0.0100(18) 0.0049(18)
C15 0.057(3) 0.029(2) 0.0185(19) -0.0016(17) 0.0084(18) -0.001(2)
C16 0.038(2) 0.0214(19) 0.031(2) 0.0027(17) 0.0039(17) 0.0024(18)
C17 0.0303(19) 0.0131(16) 0.0256(19) 0.0038(15) 0.0032(15) -0.0022(15)
C18 0.0269(18) 0.0194(19) 0.030(2) -0.0006(16) 0.0031(16) -0.0009(16)
C19 0.040(2) 0.028(2) 0.026(2) 0.0059(17) 0.0060(17) 0.0042(19)
C20 0.038(2) 0.025(2) 0.044(3) 0.0097(19) 0.005(2) 0.0118(19)
C21 0.0257(19) 0.023(2) 0.046(3) -0.0038(18) 0.0111(18) 0.0081(16)
C22 0.0270(19) 0.0211(19) 0.034(2) -0.0040(17) 0.0063(16) -0.0034(16)
C23 0.0250(18) 0.0190(18) 0.031(2) -0.0015(16) 0.0013(15) 0.0053(16)
C24 0.0243(18) 0.028(2) 0.031(2) -0.0046(17) 0.0017(16) 0.0017(17)
C25 0.034(2) 0.024(2) 0.041(2) -0.0067(18) 0.0039(18) 0.0020(18)
C26 0.046(3) 0.038(3) 0.036(2) -0.016(2) 0.009(2) 0.001(2)
C27 0.042(2) 0.049(3) 0.021(2) -0.003(2) 0.0091(17) 0.000(2)
C28 0.031(2) 0.036(2) 0.029(2) -0.0010(18) 0.0034(17) 0.0016(19)
C29 0.031(2) 0.028(2) 0.027(2) -0.0057(17) 0.0062(16) 0.0035(17)
C30 0.037(2) 0.036(2) 0.027(2) 0.0004(18) 0.0134(17) 0.0002(19)
C31 0.056(3) 0.044(3) 0.030(2) -0.002(2) 0.010(2) -0.004(2)
C32 0.061(3) 0.056(3) 0.026(2) 0.015(2) 0.006(2) -0.003(3)
C33 0.053(3) 0.033(2) 0.036(2) 0.007(2) 0.012(2) 0.000(2)
C34 0.038(2) 0.029(2) 0.032(2) 0.0075(18) 0.0103(18) 0.0040(18)
C35 0.036(2) 0.026(2) 0.033(2) 0.0074(17) 0.0122(18) 0.0013(18)
C36 0.034(2) 0.029(2) 0.039(2) 0.0115(19) 0.0078(19) -0.0013(19)
C37 0.043(2) 0.022(2) 0.046(3) 0.0066(19) 0.019(2) -0.0021(19)
C38 0.039(2) 0.025(2) 0.037(2) 0.0104(18) 0.0136(19) 0.0003(19)
C39 0.039(2) 0.030(2) 0.031(2) 0.0055(19) 0.0049(18) 0.0009(19)
C40 0.056(3) 0.023(2) 0.058(3) 0.001(2) 0.009(3) 0.004(2)
C41 0.058(3) 0.017(2) 0.060(3) -0.003(2) 0.007(3) 0.001(2)
C42 0.052(3) 0.036(2) 0.054(3) -0.009(2) 0.015(2) -0.004(2)
C43 0.046(3) 0.028(2) 0.037(2) 0.0013(19) 0.010(2) 0.001(2)
C44 0.051(3) 0.032(2) 0.053(3) 0.003(2) 0.006(2) -0.007(2)
C45 0.050(3) 0.051(3) 0.070(4) 0.013(3) 0.014(3) -0.012(3)
C46 0.063(4) 0.039(3) 0.079(4) -0.006(3) 0.002(3) -0.010(3)
C47 0.048(3) 0.044(3) 0.076(4) -0.007(3) 0.000(3) -0.010(3)
C48 0.052(3) 0.036(3) 0.083(4) 0.005(3) 0.022(3) -0.006(2)
C49 0.039(2) 0.026(2) 0.057(3) -0.001(2) 0.007(2) -0.0044(19)
C50 0.046(3) 0.029(2) 0.041(3) 0.000(2) 0.009(2) 0.002(2)
C51 0.043(3) 0.026(2) 0.052(3) 0.007(2) 0.005(2) 0.001(2)
C52 0.044(3) 0.022(2) 0.053(3) 0.005(2) 0.003(2) 0.004(2)
C53 0.045(3) 0.029(2) 0.046(3) -0.005(2) 0.009(2) 0.006(2)
C54 0.033(2) 0.026(2) 0.037(2) -0.0037(18) 0.0067(17) 0.0021(18)
C55 0.029(2) 0.024(2) 0.034(2) -0.0045(17) 0.0038(17) 0.0022(17)
C56 0.032(2) 0.024(2) 0.044(3) -0.0059(19) 0.0026(19) -0.0023(18)
C57 0.032(2) 0.028(2) 0.039(2) -0.0114(19) 0.0045(18) 0.0038(18)
C58 0.035(2) 0.024(2) 0.028(2) -0.0097(17) 0.0035(16) -0.0017(17)
C59 0.039(2) 0.031(2) 0.031(2) -0.0057(18) 0.0026(18) 0.0038(19)
C60 0.074(3) 0.035(2) 0.030(2) -0.011(2) 0.002(2) 0.001(3)
C61 0.083(4) 0.048(3) 0.025(2) -0.012(2) 0.008(2) 0.002(3)
C62 0.059(3) 0.036(2) 0.030(2) -0.003(2) 0.007(2) -0.001(2)
C63 0.031(2) 0.031(2) 0.026(2) 0.0001(17) 0.0025(16) 0.0027(18)
C64 0.031(2) 0.031(2) 0.027(2) -0.0012(17) 0.0085(16) 0.0019(18)
C65 0.043(2) 0.035(2) 0.026(2) -0.0006(19) 0.0029(17) 0.002(2)
C66 0.045(2) 0.030(2) 0.029(2) 0.0117(18) 0.0058(18) 0.0060(19)
C67 0.036(2) 0.026(2) 0.039(2) -0.0019(18) 0.0128(18) 0.0067(18)
C68 0.0255(18) 0.027(2) 0.030(2) -0.0004(16) 0.0115(16) 0.0016(16)
C69 0.033(2) 0.024(2) 0.028(2) 0.0050(16) 0.0076(16) 0.0060(17)
C70 0.0295(19) 0.0194(19) 0.031(2) -0.0032(16) 0.0101(16) -0.0034(16)
C71 0.031(2) 0.0215(19) 0.032(2) -0.0045(16) 0.0044(17) -0.0002(17)
C72 0.037(2) 0.028(2) 0.035(2) -0.0115(18) 0.0140(18) -0.0024(18)
C73 0.039(2) 0.029(2) 0.0220(19) -0.0070(17) 0.0060(16) -0.0055(19)
C74 0.035(2) 0.0224(18) 0.0266(19) -0.0031(17) 0.0093(16) -0.0085(17)
C75 0.0286(18) 0.0202(18) 0.0233(18) -0.0035(15) 0.0099(15) -0.0003(16)
C76 0.035(2) 0.0222(19) 0.026(2) -0.0030(16) 0.0056(16) -0.0062(17)
C77 0.045(2) 0.024(2) 0.025(2) 0.0010(17) 0.0080(17) -0.0030(19)
C78 0.056(3) 0.035(2) 0.021(2) 0.0066(18) 0.0044(19) -0.001(2)
C79 0.046(2) 0.028(2) 0.031(2) 0.0034(18) -0.0018(19) 0.004(2)
C80 0.036(2) 0.0206(18) 0.031(2) -0.0009(17) 0.0073(17) -0.0008(17)
C81 0.032(2) 0.025(2) 0.027(2) -0.0037(17) 0.0010(16) -0.0007(17)
C82 0.032(2) 0.027(2) 0.032(2) 0.0056(17) 0.0012(17) 0.0021(18)
C83 0.0235(18) 0.026(2) 0.041(2) -0.0015(18) -0.0009(16) 0.0026(17)
C84 0.0242(19) 0.029(2) 0.047(3) 0.0020(19) 0.0093(18) 0.0020(17)
C85 0.038(2) 0.031(2) 0.031(2) 0.0063(18) 0.0114(18) 0.0073(19)
C86 0.038(2) 0.031(2) 0.049(3) 0.004(2) 0.012(2) 0.012(2)
C87 0.036(2) 0.032(2) 0.068(3) 0.009(2) 0.017(2) 0.013(2)
C88 0.057(3) 0.036(2) 0.046(3) -0.001(2) 0.019(2) 0.011(2)
C89 0.056(3) 0.033(2) 0.054(3) 0.010(2) 0.029(2) 0.017(2)
C90 0.046(3) 0.047(3) 0.097(5) 0.010(3) 0.045(3) 0.014(3)
C91 0.029(3) 0.068(4) 0.161(8) 0.008(5) 0.022(4) 0.001(3)
C92 0.096(5) 0.071(5) 0.157(8) 0.039(5) 0.099(6) 0.041(4)
O1 0.076(3) 0.124(5) 0.112(3) 0.025(4) 0.025(3) -0.014(3)
C93 0.108(5) 0.128(7) 0.088(4) 0.011(5) 0.032(4) 0.023(5)
C94 0.100(4) 0.120(6) 0.113(4) 0.023(5) 0.053(4) 0.005(5)
C95 0.079(4) 0.144(7) 0.156(5) 0.038(6) 0.022(4) -0.029(5)
C96 0.136(7) 0.135(7) 0.147(5) 0.007(6) -0.010(5) -0.050(6)

loop_
_atom_type_symbol
_atom_type_description
_atom_type_scat_dispersion_real
_atom_type_scat_dispersion_imag
_atom_type_scat_source
C C 0.0181 0.0091 'International Tables Vol C Tables 4.2.6.8 and 6.1.1.4'
H H 0.0000 0.0000 'International Tables Vol C Tables 4.2.6.8 and 6.1.1.4'
N N 0.0311 0.0180 'International Tables Vol C Tables 4.2.6.8 and 6.1.1.4'
Cl Cl 0.3639 0.7018 'International Tables Vol C Tables 4.2.6.8 and 6.1.1.4'
Fe Fe -1.1336 3.1974 'International Tables Vol C Tables 4.2.6.8 and 6.1.1.4'
O O 0.0492 0.0322 'International Tables Vol C Tables 4.2.6.8 and 6.1.1.4'

loop_
_geom_angle_atom_site_label_1
_geom_angle_atom_site_label_2
_geom_angle_atom_site_label_3
_geom_angle
Cl2 Fe1 Cl1 109.68(6)
Cl2 Fe1 Cl3 111.44(6)
Cl3 Fe1 Cl1 109.02(6)
Cl4 Fe1 Cl1 108.24(5)
Cl4 Fe1 Cl2 107.02(5)
Cl4 Fe1 Cl3 111.38(5)
Cl5 Fe2 Cl6 107.21(7)
Cl5 Fe2 Cl7 108.83(7)
Cl6 Fe2 Cl7 109.33(9)
Cl8 Fe2 Cl5 111.99(7)
Cl8 Fe2 Cl6 110.82(9)
Cl8 Fe2 Cl7 108.61(7)
C8 N1 H1 118.7
C12 N1 H1 118.7
C12 N1 C8 122.5(4)
C13 N2 C17 118.4(3)
C30 N3 C34 118.4(4)
C39 N4 C35 118.3(4)
C54 N5 C58 117.1(4)
C63 N6 C59 119.0(4)
C80 N7 C76 119.3(4)
C81 N8 H8 118.5
C81 N8 C85 123.1(4)
C85 N8 H8 118.5
H1A C1 H1B 109.5
H1A C1 H1C 109.5
H1B C1 H1C 109.5
C3 C1 H1A 109.5
C3 C1 H1B 109.5
C3 C1 H1C 109.5
H2A C2 H2B 109.5
H2A C2 H2C 109.5
H2B C2 H2C 109.5
C3 C2 H2A 109.5
C3 C2 H2B 109.5
C3 C2 H2C 109.5
C1 C3 C2 109.8(4)
C1 C3 C4 118.4(4)
C1 C3 C6 118.4(4)
C2 C3 C4 110.5(4)
C2 C3 C6 113.1(4)
C6 C3 C4 84.7(3)
C3 C4 H4 116.6
C5 C4 C3 86.8(3)
C5 C4 H4 116.6
C9 C4 C3 109.6(3)
C9 C4 H4 116.6
C9 C4 C5 106.5(3)
C4 C5 H5A 114.2
C4 C5 H5B 114.2
H5A C5 H5B 111.4
C6 C5 C4 86.7(3)
C6 C5 H5A 114.2
C6 C5 H5B 114.2
C3 C6 H6 115.1
C5 C6 C3 87.5(3)
C5 C6 H6 115.1
C7 C6 C3 111.8(4)
C7 C6 C5 109.0(4)
C7 C6 H6 115.1
C6 C7 H7A 109.6
C6 C7 H7B 109.6
H7A C7 H7B 108.1
C10 C7 C6 110.5(4)
C10 C7 H7A 109.6
C10 C7 H7B 109.6
N1 C8 H8A 119.9
N1 C8 C9 120.2(4)
C9 C8 H8A 119.9
C8 C9 C4 123.5(4)
C8 C9 C10 119.0(4)
C10 C9 C4 117.5(4)
C9 C10 C7 118.2(4)
C11 C10 C7 122.3(4)
C11 C10 C9 119.6(4)
C10 C11 H11 120.0
C10 C11 C12 119.9(4)
C12 C11 H11 120.0
N1 C12 C11 118.8(4)
N1 C12 C13 117.5(3)
C11 C12 C13 123.7(4)
N2 C13 C12 114.3(3)
N2 C13 C14 123.4(4)
C14 C13 C12 122.3(4)
C13 C14 H14 121.1
C15 C14 C13 117.7(4)
C15 C14 H14 121.1
C14 C15 H15 120.0
C14 C15 C16 120.1(4)
C16 C15 H15 120.0
C15 C16 H16 120.9
C17 C16 C15 118.2(4)
C17 C16 H16 120.9
N2 C17 C16 122.2(4)
N2 C17 C18 114.5(3)
C16 C17 C18 123.3(4)
C19 C18 C17 122.1(4)
C23 C18 C17 118.6(3)
C23 C18 C19 119.3(4)
C18 C19 H19 120.2
C18 C19 C20 119.7(4)
C20 C19 H19 120.2
C19 C20 H20 119.8
C21 C20 C19 120.5(4)
C21 C20 H20 119.8
C20 C21 H21 119.8
C20 C21 C22 120.4(4)
C22 C21 H21 119.8
C21 C22 C24 122.5(4)
C23 C22 C21 118.4(4)
C23 C22 C24 119.0(4)
C18 C23 C22 121.7(4)
C18 C23 H23 119.1
C22 C23 H23 119.1
C25 C24 C22 122.9(4)
C29 C24 C22 119.0(4)
C29 C24 C25 117.9(4)
C24 C25 H25 120.0
C26 C25 C24 120.1(4)
C26 C25 H25 120.0
C25 C26 H26 119.1
C27 C26 C25 121.8(4)
C27 C26 H26 119.1
C26 C27 H27 120.3
C26 C27 C28 119.4(4)
C28 C27 H27 120.3
C27 C28 C30 122.9(4)
C29 C28 C27 118.5(4)
C29 C28 C30 118.6(4)
C24 C29 C28 122.4(4)
C24 C29 H29 118.8
C28 C29 H29 118.8
N3 C30 C28 115.1(4)
N3 C30 C31 123.1(4)
C31 C30 C28 121.7(4)
C30 C31 H31 121.1
C32 C31 C30 117.9(5)
C32 C31 H31 121.1
C31 C32 H32 120.1
C33 C32 C31 119.9(4)
C33 C32 H32 120.1
C32 C33 H33 120.4
C32 C33 C34 119.2(4)
C34 C33 H33 120.4
N3 C34 C33 121.5(4)
N3 C34 C35 116.6(4)
C33 C34 C35 121.8(4)
N4 C35 C34 117.6(4)
N4 C35 C36 121.2(4)
C36 C35 C34 121.2(4)
C35 C36 H36 119.8
C37 C36 C35 120.3(4)
C37 C36 H36 119.8
C36 C37 C38 118.9(4)
C36 C37 C40 123.4(5)
C38 C37 C40 117.7(4)
C37 C38 C43 117.6(4)
C39 C38 C37 116.9(4)
C39 C38 C43 125.5(4)
N4 C39 C38 124.4(4)
N4 C39 H39 117.8
C38 C39 H39 117.8
C37 C40 H40A 109.7
C37 C40 H40B 109.7
C37 C40 C41 109.8(4)
H40A C40 H40B 108.2
C41 C40 H40A 109.7
C41 C40 H40B 109.7
C40 C41 H41 114.8
C40 C41 C42 108.6(4)
C40 C41 C44 113.2(4)
C42 C41 H41 114.8
C44 C41 H41 114.8
C44 C41 C42 87.7(4)
C41 C42 H42A 114.3
C41 C42 H42B 114.3
C41 C42 C43 86.4(4)
H42A C42 H42B 111.4
C43 C42 H42A 114.3
C43 C42 H42B 114.3
C38 C43 C42 107.3(4)
C38 C43 H43 116.5
C38 C43 C44 110.0(4)
C42 C43 H43 116.5
C42 C43 C44 86.2(4)
C44 C43 H43 116.5
C41 C44 C43 85.2(4)
C45 C44 C41 119.8(5)
C45 C44 C43 116.9(4)
C46 C44 C41 113.1(5)
C46 C44 C43 112.4(5)
C46 C44 C45 108.2(5)
C44 C45 H45A 109.5
C44 C45 H45B 109.5
C44 C45 H45C 109.5
H45A C45 H45B 109.5
H45A C45 H45C 109.5
H45B C45 H45C 109.5
C44 C46 H46A 109.5
C44 C46 H46B 109.5
C44 C46 H46C 109.5
H46A C46 H46B 109.5
H46A C46 H46C 109.5
H46B C46 H46C 109.5
H47A C47 H47B 109.5
H47A C47 H47C 109.5
H47B C47 H47C 109.5
C49 C47 H47A 109.5
C49 C47 H47B 109.5
C49 C47 H47C 109.5
H48A C48 H48B 109.5
H48A C48 H48C 109.5
H48B C48 H48C 109.5
C49 C48 H48A 109.5
C49 C48 H48B 109.5
C49 C48 H48C 109.5
C47 C49 C48 109.2(4)
C47 C49 C50 118.6(4)
C47 C49 C52 118.9(5)
C48 C49 C50 111.4(4)
C48 C49 C52 111.9(4)
C52 C49 C50 85.1(3)
C49 C50 H50 116.4
C51 C50 C49 86.6(3)
C51 C50 H50 116.4
C55 C50 C49 109.5(4)
C55 C50 H50 116.4
C55 C50 C51 107.6(4)
C50 C51 H51A 114.2
C50 C51 H51B 114.2
H51A C51 H51B 111.4
C52 C51 C50 86.6(4)
C52 C51 H51A 114.2
C52 C51 H51B 114.2
C49 C52 H52 115.4
C51 C52 C49 87.7(4)
C51 C52 H52 115.4
C53 C52 C49 111.4(4)
C53 C52 C51 108.3(4)
C53 C52 H52 115.4
C52 C53 H53A 109.4
C52 C53 H53B 109.4
H53A C53 H53B 108.0
C56 C53 C52 111.3(4)
C56 C53 H53A 109.4
C56 C53 H53B 109.4
N5 C54 H54 117.8
N5 C54 C55 124.4(4)
C55 C54 H54 117.8
C54 C55 C50 124.8(4)
C54 C55 C56 117.8(4)
C56 C55 C50 117.3(4)
C55 C56 C53 117.3(4)
C57 C56 C53 124.0(4)
C57 C56 C55 118.6(4)
C56 C57 H57 119.9
C56 C57 C58 120.3(4)
C58 C57 H57 119.9
N5 C58 C57 121.7(4)
N5 C58 C59 116.1(4)
C57 C58 C59 122.2(4)
N6 C59 C58 116.6(4)
N6 C59 C60 121.9(4)
C60 C59 C58 121.4(4)
C59 C60 H60 121.0
C61 C60 C59 118.0(5)
C61 C60 H60 121.0
C60 C61 H61 119.8
C62 C61 C60 120.4(4)
C62 C61 H61 119.8
C61 C62 H62 121.0
C61 C62 C63 118.1(5)
C63 C62 H62 121.0
N6 C63 C62 122.5(4)
N6 C63 C64 116.7(4)
C62 C63 C64 120.7(4)
C65 C64 C63 123.1(4)
C65 C64 C69 118.4(4)
C69 C64 C63 118.5(4)
C64 C65 H65 119.4
C64 C65 C66 121.3(4)
C66 C65 H65 119.4
C65 C66 H66 120.1
C65 C66 C67 119.7(4)
C67 C66 H66 120.1
C66 C67 H67 119.9
C68 C67 C66 120.1(4)
C68 C67 H67 119.9
C67 C68 C70 123.2(4)
C69 C68 C67 118.7(4)
C69 C68 C70 118.1(4)
C64 C69 H69 119.2
C68 C69 C64 121.7(4)
C68 C69 H69 119.2
C71 C70 C68 122.0(4)
C75 C70 C68 119.7(4)
C75 C70 C71 118.2(4)
C70 C71 H71 120.1
C72 C71 C70 119.7(4)
C72 C71 H71 120.1
C71 C72 H72 119.4
C73 C72 C71 121.1(4)
C73 C72 H72 119.4
C72 C73 H73 120.0
C72 C73 C74 120.0(4)
C74 C73 H73 120.0
C73 C74 C76 123.6(4)
C75 C74 C73 118.2(4)
C75 C74 C76 118.2(4)
C70 C75 C74 122.7(4)
C70 C75 H75 118.7
C74 C75 H75 118.7
N7 C76 C74 115.7(3)
N7 C76 C77 120.4(4)
C77 C76 C74 123.9(4)
C76 C77 H77 120.1
C78 C77 C76 119.8(4)
C78 C77 H77 120.1
C77 C78 H78 119.9
C77 C78 C79 120.1(4)
C79 C78 H78 119.9
C78 C79 H79 121.8
C78 C79 C80 116.4(4)
C80 C79 H79 121.8
N7 C80 C79 123.9(4)
N7 C80 C81 114.5(4)
C79 C80 C81 121.5(4)
N8 C81 C80 116.8(4)
N8 C81 C82 118.4(4)
C82 C81 C80 124.9(4)
C81 C82 H82 119.8
C81 C82 C83 120.3(4)
C83 C82 H82 119.8
C82 C83 C84 119.2(4)
C82 C83 C86 122.8(4)
C84 C83 C86 117.9(4)
C83 C84 C89 117.0(4)
C85 C84 C83 118.4(4)
C85 C84 C89 124.6(4)
N8 C85 C84 120.5(4)
N8 C85 H85 119.7
C84 C85 H85 119.7
C83 C86 H86A 109.6
C83 C86 H86B 109.6
C83 C86 C87 110.5(4)
H86A C86 H86B 108.1
C87 C86 H86A 109.6
C87 C86 H86B 109.6
C86 C87 H87 115.4
C86 C87 C88 108.6(4)
C86 C87 C90 110.7(4)
C88 C87 H87 115.4
C88 C87 C90 88.0(4)
C90 C87 H87 115.4
C87 C88 H88A 114.3
C87 C88 H88B 114.3
C87 C88 C89 86.4(4)
H88A C88 H88B 111.4
C89 C88 H88A 114.3
C89 C88 H88B 114.3
C84 C89 C88 106.3(4)
C84 C89 H89 116.6
C84 C89 C90 109.2(4)
C88 C89 H89 116.6
C88 C89 C90 88.0(4)
C90 C89 H89 116.6
C89 C90 C87 85.0(4)
C91 C90 C87 116.0(6)
C91 C90 C89 120.7(5)
C91 C90 C92 110.6(6)
C92 C90 C87 112.0(5)
C92 C90 C89 110.3(6)
C90 C91 H91A 109.5
C90 C91 H91B 109.5
C90 C91 H91C 109.5
H91A C91 H91B 109.5
H91A C91 H91C 109.5
H91B C91 H91C 109.5
C90 C92 H92A 109.5
C90 C92 H92B 109.5
C90 C92 H92C 109.5
H92A C92 H92B 109.5
H92A C92 H92C 109.5
H92B C92 H92C 109.5
C94 O1 C95 112.7(7)
H93A C93 H93B 109.5
H93A C93 H93C 109.5
H93B C93 H93C 109.5
C94 C93 H93A 109.5
C94 C93 H93B 109.5
C94 C93 H93C 109.5
O1 C94 C93 106.6(7)
O1 C94 H94A 110.4
O1 C94 H94B 110.4
C93 C94 H94A 110.4
C93 C94 H94B 110.4
H94A C94 H94B 108.6
O1 C95 H95A 110.4
O1 C95 H95B 110.4
O1 C95 C96 106.7(8)
H95A C95 H95B 108.6
C96 C95 H95A 110.4
C96 C95 H95B 110.4
C95 C96 H96A 109.5
C95 C96 H96B 109.5
C95 C96 H96C 109.5
H96A C96 H96B 109.5
H96A C96 H96C 109.5
H96B C96 H96C 109.5

loop_
_geom_bond_atom_site_label_1
_geom_bond_atom_site_label_2
_geom_bond_distance
Fe1 Cl1 2.1953(12)
Fe1 Cl2 2.1885(14)
Fe1 Cl3 2.1891(13)
Fe1 Cl4 2.1878(11)
Fe2 Cl5 2.1845(15)
Fe2 Cl6 2.196(2)
Fe2 Cl7 2.1976(17)
Fe2 Cl8 2.1794(16)
N1 H1 0.8800
N1 C8 1.350(5)
N1 C12 1.341(5)
N2 C13 1.342(5)
N2 C17 1.344(5)
N3 C30 1.334(6)
N3 C34 1.344(6)
N4 C35 1.345(6)
N4 C39 1.322(6)
N5 C54 1.344(6)
N5 C58 1.356(5)
N6 C59 1.350(6)
N6 C63 1.321(6)
N7 C76 1.360(5)
N7 C80 1.319(5)
N8 H8 0.8800
N8 C81 1.331(6)
N8 C85 1.355(6)
C1 H1A 0.9800
C1 H1B 0.9800
C1 H1C 0.9800
C1 C3 1.522(7)
C2 H2A 0.9800
C2 H2B 0.9800
C2 H2C 0.9800
C2 C3 1.533(6)
C3 C4 1.578(5)
C3 C6 1.564(7)
C4 H4 1.0000
C4 C5 1.544(7)
C4 C9 1.499(6)
C5 H5A 0.9900
C5 H5B 0.9900
C5 C6 1.539(7)
C6 H6 1.0000
C6 C7 1.531(6)
C7 H7A 0.9900
C7 H7B 0.9900
C7 C10 1.504(6)
C8 H8A 0.9500
C8 C9 1.370(6)
C9 C10 1.388(6)
C10 C11 1.384(6)
C11 H11 0.9500
C11 C12 1.386(6)
C12 C13 1.485(6)
C13 C14 1.387(6)
C14 H14 0.9500
C14 C15 1.376(6)
C15 H15 0.9500
C15 C16 1.398(6)
C16 H16 0.9500
C16 C17 1.390(6)
C17 C18 1.497(6)
C18 C19 1.384(6)
C18 C23 1.382(6)
C19 H19 0.9500
C19 C20 1.399(6)
C20 H20 0.9500
C20 C21 1.377(7)
C21 H21 0.9500
C21 C22 1.394(6)
C22 C23 1.394(6)
C22 C24 1.486(6)
C23 H23 0.9500
C24 C25 1.400(6)
C24 C29 1.380(6)
C25 H25 0.9500
C25 C26 1.381(7)
C26 H26 0.9500
C26 C27 1.371(7)
C27 H27 0.9500
C27 C28 1.398(7)
C28 C29 1.398(6)
C28 C30 1.509(6)
C29 H29 0.9500
C30 C31 1.393(7)
C31 H31 0.9500
C31 C32 1.375(8)
C32 H32 0.9500
C32 C33 1.368(7)
C33 H33 0.9500
C33 C34 1.396(6)
C34 C35 1.492(6)
C35 C36 1.397(7)
C36 H36 0.9500
C36 C37 1.362(7)
C37 C38 1.405(7)
C37 C40 1.532(6)
C38 C39 1.393(6)
C38 C43 1.485(7)
C39 H39 0.9500
C40 H40A 0.9900
C40 H40B 0.9900
C40 C41 1.533(8)
C41 H41 1.0000
C41 C42 1.549(8)
C41 C44 1.546(8)
C42 H42A 0.9900
C42 H42B 0.9900
C42 C43 1.551(7)
C43 H43 1.0000
C43 C44 1.589(6)
C44 C45 1.524(8)
C44 C46 1.519(8)
C45 H45A 0.9800
C45 H45B 0.9800
C45 H45C 0.9800
C46 H46A 0.9800
C46 H46B 0.9800
C46 H46C 0.9800
C47 H47A 0.9800
C47 H47B 0.9800
C47 H47C 0.9800
C47 C49 1.529(8)
C48 H48A 0.9800
C48 H48B 0.9800
C48 H48C 0.9800
C48 C49 1.544(7)
C49 C50 1.574(6)
C49 C52 1.558(7)
C50 H50 1.0000
C50 C51 1.551(7)
C50 C55 1.491(7)
C51 H51A 0.9900
C51 H51B 0.9900
C51 C52 1.537(7)
C52 H52 1.0000
C52 C53 1.529(7)
C53 H53A 0.9900
C53 H53B 0.9900
C53 C56 1.512(6)
C54 H54 0.9500
C54 C55 1.381(6)
C55 C56 1.399(6)
C56 C57 1.371(7)
C57 H57 0.9500
C57 C58 1.392(6)
C58 C59 1.487(6)
C59 C60 1.393(6)
C60 H60 0.9500
C60 C61 1.385(8)
C61 H61 0.9500
C61 C62 1.366(7)
C62 H62 0.9500
C62 C63 1.402(6)
C63 C64 1.498(6)
C64 C65 1.376(6)
C64 C69 1.386(6)
C65 H65 0.9500
C65 C66 1.378(7)
C66 H66 0.9500
C66 C67 1.390(6)
C67 H67 0.9500
C67 C68 1.389(6)
C68 C69 1.386(6)
C68 C70 1.480(6)
C69 H69 0.9500
C70 C71 1.409(6)
C70 C75 1.382(6)
C71 H71 0.9500
C71 C72 1.390(6)
C72 H72 0.9500
C72 C73 1.380(6)
C73 H73 0.9500
C73 C74 1.403(6)
C74 C75 1.393(6)
C74 C76 1.473(6)
C75 H75 0.9500
C76 C77 1.392(6)
C77 H77 0.9500
C77 C78 1.379(7)
C78 H78 0.9500
C78 C79 1.391(7)
C79 H79 0.9500
C79 C80 1.407(6)
C80 C81 1.485(6)
C81 C82 1.383(6)
C82 H82 0.9500
C82 C83 1.390(6)
C83 C84 1.402(7)
C83 C86 1.516(6)
C84 C85 1.362(6)
C84 C89 1.504(6)
C85 H85 0.9500
C86 H86A 0.9900
C86 H86B 0.9900
C86 C87 1.534(7)
C87 H87 1.0000
C87 C88 1.542(8)
C87 C90 1.565(7)
C88 H88A 0.9900
C88 H88B 0.9900
C88 C89 1.545(7)
C89 H89 1.0000
C89 C90 1.562(8)
C90 C91 1.544(10)
C90 C92 1.553(8)
C91 H91A 0.9800
C91 H91B 0.9800
C91 H91C 0.9800
C92 H92A 0.9800
C92 H92B 0.9800
C92 H92C 0.9800
O1 C94 1.427(9)
O1 C95 1.446(10)
C93 H93A 0.9800
C93 H93B 0.9800
C93 H93C 0.9800
C93 C94 1.497(11)
C94 H94A 0.9900
C94 H94B 0.9900
C95 H95A 0.9900
C95 H95B 0.9900
C95 C96 1.586(13)
C96 H96A 0.9800
C96 H96B 0.9800
C96 H96C 0.9800

loop_
_geom_hbond_atom_site_label_D
_geom_hbond_atom_site_label_H
_geom_hbond_atom_site_label_A
_geom_hbond_distance_DH
_geom_hbond_distance_HA
_geom_hbond_distance_DA
_geom_hbond_angle_DHA
N1 H1 N5 0.88 1.99 2.815(5) 156.2
N8 H8 N4 0.88 1.99 2.811(5) 154.9

loop_
_platon_squeeze_void_nr
_platon_squeeze_void_average_x
_platon_squeeze_void_average_y
_platon_squeeze_void_average_z
_platon_squeeze_void_volume
_platon_squeeze_void_count_electrons
_platon_squeeze_void_content
1 0.000 0.079 -0.082 1048 158 ' '
2 0.500 0.576 0.170 1048 158 ' '
